data_4134312
loop_
_publ_author_name
'Zhong, Hongyu'
'Shevlin, Michael'
'Chirik, Paul J.'

_publ_section_title
;
 Cobalt-Catalyzed Asymmetric Hydrogenation of \a, \b-Unsaturated
 Carboxylic Acids by Homolytic H2 Cleavage.
;
_journal_name_full 'Journal of the American Chemical Society'
_journal_paper_doi 10.1021/jacs.9b13876
_journal_year 2020
_chemical_absolute_configuration rm
_chemical_formula_sum 'C44 H60 Co O4 P2'
_chemical_formula_weight 773.79
_space_group_crystal_system trigonal
_space_group_IT_number 145
_space_group_name_Hall 'P 32'
_space_group_name_H-M_alt 'P 32'
_atom_sites_solution_hydrogens geom
_audit_creation_method SHELXL-2018/3
_audit_update_record
;
2019-11-28 # Formatted by publCIF

;
_cell_angle_alpha 90
_cell_angle_beta 90
_cell_angle_gamma 120
_cell_formula_units_Z 3
_cell_length_a 19.1159(11)
_cell_length_b 19.1159(11)
_cell_length_c 9.6917(6)
_cell_measurement_reflns_used 9767
_cell_measurement_temperature 100(2)
_cell_measurement_theta_max 28.82
_cell_measurement_theta_min 2.44
_cell_volume 3067.0(3)
_computing_cell_refinement 'Bruker SAINT'
_computing_data_collection 'Bruker APEX3'
_computing_data_reduction 'Bruker SAINT'
_computing_molecular_graphics 'ORTEP3 (Farraguia, 1994)'
_computing_structure_refinement 'SHELXL-97 (Sheldrick, 2008)'
_computing_structure_solution 'SHELXT (Sheldrick 2016)'
_diffrn_ambient_temperature 100(2)
_diffrn_measured_fraction_theta_full 1.000
_diffrn_measured_fraction_theta_max 0.996
_diffrn_measurement_device_type 'Bruker D8 Venture Photon 100 CMOS'
_diffrn_measurement_method 'phi and omega scans'
_diffrn_radiation_source 'I\mS microfocus source'
_diffrn_radiation_type MoK\a
_diffrn_radiation_wavelength 0.71073
_diffrn_reflns_av_R_equivalents 0.1536
_diffrn_reflns_av_unetI/netI 0.0819
_diffrn_reflns_Laue_measured_fraction_full 1.000
_diffrn_reflns_Laue_measured_fraction_max 0.996
_diffrn_reflns_limit_h_max 25
_diffrn_reflns_limit_h_min -25
_diffrn_reflns_limit_k_max 25
_diffrn_reflns_limit_k_min -25
_diffrn_reflns_limit_l_max 13
_diffrn_reflns_limit_l_min -13
_diffrn_reflns_number 143696
_diffrn_reflns_point_group_measured_fraction_full 1.000
_diffrn_reflns_point_group_measured_fraction_max 0.994
_diffrn_reflns_theta_full 25.242
_diffrn_reflns_theta_max 28.815
_diffrn_reflns_theta_min 2.131
_exptl_absorpt_coefficient_mu 0.538
_exptl_absorpt_correction_T_max 0.7458
_exptl_absorpt_correction_T_min 0.6598
_exptl_absorpt_correction_type multi-scan
_exptl_absorpt_process_details 'TWINABS BRUKER AXS'
_exptl_crystal_colour orange
_exptl_crystal_density_diffrn 1.257
_exptl_crystal_description plate
_exptl_crystal_F_000 1239
_exptl_crystal_size_max 0.207
_exptl_crystal_size_mid 0.189
_exptl_crystal_size_min 0.186
_refine_diff_density_max 1.636
_refine_diff_density_min -1.344
_refine_diff_density_rms 0.117
_refine_ls_abs_structure_details
;
 Refined as an inversion twin.
;
_refine_ls_abs_structure_Flack 0.09(3)
_refine_ls_extinction_method none
_refine_ls_goodness_of_fit_ref 1.073
_refine_ls_hydrogen_treatment constr
_refine_ls_matrix_type full
_refine_ls_number_parameters 437
_refine_ls_number_reflns 10612
_refine_ls_number_restraints 1
_refine_ls_restrained_S_all 1.073
_refine_ls_R_factor_all 0.1075
_refine_ls_R_factor_gt 0.0791
_refine_ls_shift/su_max 0.001
_refine_ls_shift/su_mean 0.000
_refine_ls_structure_factor_coef Fsqd
_refine_ls_weighting_details 'w=1/[\s^2^(Fo^2^)+11.6581P] where P=(Fo^2^+2Fc^2^)/3'
_refine_ls_weighting_scheme calc
_refine_ls_wR_factor_gt 0.1304
_refine_ls_wR_factor_ref 0.1420
_reflns_Friedel_coverage 0.998
_reflns_Friedel_fraction_full 1.000
_reflns_Friedel_fraction_max 0.993
_reflns_number_gt 8385
_reflns_number_total 10612
_reflns_threshold_expression 'I > 2\s(I)'
_cod_data_source_file ja9b13876_si_002.cif
_cod_data_source_block iPrDuPhosCoO2CR
_cod_original_cell_volume 3067.0(4)
_cod_database_code 4134312
_publcif_datablock.id {2859b549-c662-4e87-87fe-dedc786273d1}

_shelx_shelxl_version_number 2018/3
_shelx_space_group_comment
;
The symmetry employed for this shelxl refinement is uniquely defined
by the following loop, which should always be used as a source of
symmetry information in preference to the above space-group names.
They are only intended as comments.
;
_publcif_info_exptl_table_max_cols 4
_publcif_info_exptl_table_use_headnotes n
_publcif_funding_html
;
;

loop_
_space_group_symop_operation_xyz
'x, y, z'
'-y, x-y, z+2/3'
'-x+y, -x, z+1/3'

loop_
_atom_site_label
_atom_site_type_symbol
_atom_site_fract_x
_atom_site_fract_y
_atom_site_fract_z
_atom_site_U_iso_or_equiv
_atom_site_adp_type
_atom_site_occupancy
_atom_site_site_symmetry_order
_atom_site_calc_flag
_atom_site_refinement_flags_posn
_atom_site_refinement_flags_adp
_atom_site_refinement_flags_occupancy
_atom_site_disorder_assembly
_atom_site_disorder_group
C1 C 0.5251(4) 0.4792(4) 0.4033(7) 0.0162(13) Uani 1 1 d . . . . .
H1 H 0.536748 0.460874 0.490219 0.019 Uiso 1 1 calc R U . . .
C2 C 0.5522(4) 0.4414(4) 0.2917(7) 0.0196(14) Uani 1 1 d . . . . .
H2A H 0.536888 0.450673 0.201141 0.023 Uiso 1 1 calc R U . . .
H2B H 0.527406 0.383581 0.306195 0.023 Uiso 1 1 calc R U . . .
C3 C 0.6442(4) 0.4817(4) 0.3028(8) 0.0225(15) Uani 1 1 d . . . . .
H3A H 0.665605 0.468975 0.221917 0.027 Uiso 1 1 calc R U . . .
H3B H 0.658597 0.461566 0.383524 0.027 Uiso 1 1 calc R U . . .
C4 C 0.6803(4) 0.5735(4) 0.3143(7) 0.0169(14) Uani 1 1 d . . . . .
H4 H 0.685858 0.593524 0.219574 0.020 Uiso 1 1 calc R U . . .
C5 C 0.4343(5) 0.4514(5) 0.4120(8) 0.0288(8) Uani 1 1 d . . . . .
H5 H 0.429389 0.493221 0.462337 0.035 Uiso 1 1 calc R U . . .
C6 C 0.3900(5) 0.3738(5) 0.4952(8) 0.036(2) Uani 1 1 d . . . . .
H6A H 0.416207 0.380973 0.582722 0.054 Uiso 1 1 calc R U . . .
H6B H 0.335108 0.360860 0.509586 0.054 Uiso 1 1 calc R U . . .
H6C H 0.390666 0.330668 0.445681 0.054 Uiso 1 1 calc R U . . .
C7 C 0.3935(5) 0.4408(6) 0.2739(9) 0.041(2) Uani 1 1 d . . . . .
H7A H 0.421732 0.489958 0.221860 0.062 Uiso 1 1 calc R U . . .
H7B H 0.394162 0.397725 0.224065 0.062 Uiso 1 1 calc R U . . .
H7C H 0.338603 0.427917 0.287970 0.062 Uiso 1 1 calc R U . . .
C8 C 0.7651(5) 0.6206(5) 0.3790(8) 0.0288(8) Uani 1 1 d . . . . .
H8 H 0.771342 0.671993 0.411281 0.035 Uiso 1 1 calc R U . . .
C9 C 0.8304(5) 0.6418(5) 0.2710(9) 0.0304(18) Uani 1 1 d . . . . .
H9A H 0.820441 0.666714 0.193174 0.046 Uiso 1 1 calc R U . . .
H9B H 0.882217 0.678595 0.309895 0.046 Uiso 1 1 calc R U . . .
H9C H 0.829743 0.593530 0.241581 0.046 Uiso 1 1 calc R U . . .
C10 C 0.7788(5) 0.5810(5) 0.5040(8) 0.0265(17) Uani 1 1 d . . . . .
H10A H 0.736855 0.568185 0.570586 0.040 Uiso 1 1 calc R U . . .
H10B H 0.777786 0.532304 0.476115 0.040 Uiso 1 1 calc R U . . .
H10C H 0.830260 0.617370 0.544428 0.040 Uiso 1 1 calc R U . . .
C11 C 0.5739(4) 0.6395(4) 0.2631(6) 0.0149(13) Uani 1 1 d . . . . .
C12 C 0.5564(4) 0.6149(4) 0.1263(7) 0.0175(14) Uani 1 1 d . . . . .
H12 H 0.557526 0.569132 0.097449 0.021 Uiso 1 1 calc R U . . .
C13 C 0.5374(4) 0.6571(4) 0.0329(7) 0.0197(14) Uani 1 1 d . . . . .
H13 H 0.525931 0.639910 -0.058311 0.024 Uiso 1 1 calc R U . . .
C14 C 0.5355(4) 0.7253(4) 0.0758(7) 0.0206(15) Uani 1 1 d . . . . .
H14 H 0.522337 0.753848 0.013298 0.025 Uiso 1 1 calc R U . . .
C15 C 0.5532(4) 0.7513(4) 0.2118(7) 0.0193(14) Uani 1 1 d . . . . .
H15 H 0.551517 0.796896 0.239948 0.023 Uiso 1 1 calc R U . . .
C16 C 0.5735(4) 0.7096(4) 0.3058(6) 0.0151(13) Uani 1 1 d . . . . .
C17 C 0.5386(4) 0.7741(4) 0.5592(7) 0.0201(14) Uani 1 1 d . . . . .
H17 H 0.510607 0.784260 0.483959 0.024 Uiso 1 1 calc R U . . .
C18 C 0.5966(5) 0.8556(4) 0.6268(8) 0.0317(19) Uani 1 1 d . . . . .
H18A H 0.568534 0.884859 0.647703 0.038 Uiso 1 1 calc R U . . .
H18B H 0.618131 0.847340 0.711986 0.038 Uiso 1 1 calc R U . . .
C19 C 0.6645(5) 0.9028(4) 0.5239(9) 0.0341(19) Uani 1 1 d . . . . .
H19A H 0.707468 0.950811 0.567482 0.041 Uiso 1 1 calc R U . . .
H19B H 0.644371 0.919465 0.446069 0.041 Uiso 1 1 calc R U . . .
C20 C 0.6964(5) 0.8484(4) 0.4751(8) 0.0249(16) Uani 1 1 d . . . . .
H20 H 0.734053 0.851014 0.546263 0.030 Uiso 1 1 calc R U . . .
C21 C 0.4746(5) 0.7111(5) 0.6545(9) 0.0288(8) Uani 1 1 d . . . . .
H21 H 0.502142 0.698331 0.727060 0.035 Uiso 1 1 calc R U . . .
C22 C 0.4182(5) 0.6332(5) 0.5776(9) 0.0335(19) Uani 1 1 d . . . . .
H22A H 0.378794 0.595049 0.640567 0.050 Uiso 1 1 calc R U . . .
H22B H 0.391249 0.644607 0.504892 0.050 Uiso 1 1 calc R U . . .
H22C H 0.449006 0.610831 0.538941 0.050 Uiso 1 1 calc R U . . .
C23 C 0.4251(5) 0.7448(5) 0.7236(10) 0.040(2) Uani 1 1 d . . . . .
H23A H 0.385153 0.704444 0.783079 0.060 Uiso 1 1 calc R U . . .
H23B H 0.460382 0.791766 0.776807 0.060 Uiso 1 1 calc R U . . .
H23C H 0.398835 0.759216 0.653926 0.060 Uiso 1 1 calc R U . . .
C24 C 0.7447(5) 0.8752(5) 0.3396(8) 0.0288(8) Uani 1 1 d . . . . .
H24 H 0.708095 0.872064 0.265959 0.035 Uiso 1 1 calc R U . . .
C25 C 0.7785(5) 0.8202(5) 0.3004(10) 0.036(2) Uani 1 1 d . . . . .
H25A H 0.735102 0.765372 0.294310 0.055 Uiso 1 1 calc R U . . .
H25B H 0.805398 0.836747 0.212820 0.055 Uiso 1 1 calc R U . . .
H25C H 0.816300 0.824088 0.369478 0.055 Uiso 1 1 calc R U . . .
C26 C 0.8131(5) 0.9622(5) 0.3495(11) 0.044(2) Uani 1 1 d . . . . .
H26A H 0.791563 0.996378 0.374041 0.066 Uiso 1 1 calc R U . . .
H26B H 0.850892 0.966252 0.418612 0.066 Uiso 1 1 calc R U . . .
H26C H 0.839990 0.978911 0.261954 0.066 Uiso 1 1 calc R U . . .
C27 C 0.5596(5) 0.5325(4) 0.7555(7) 0.0200(15) Uani 1 1 d . . . . .
C28 C 0.5494(4) 0.4698(4) 0.8620(6) 0.0141(13) Uani 1 1 d . . . . .
C29 C 0.4748(5) 0.4208(4) 0.9091(7) 0.0244(15) Uani 1 1 d . . . . .
H29A H 0.465475 0.380160 0.971642 0.029 Uiso 1 1 calc R U . . .
H29B H 0.432139 0.427367 0.879398 0.029 Uiso 1 1 calc R U . . .
C30 C 0.6212(4) 0.4646(4) 0.9025(6) 0.0169(14) Uani 1 1 d . . . . .
C31 C 0.6142(4) 0.3896(4) 0.9313(7) 0.0197(14) Uani 1 1 d . . . . .
H31 H 0.563544 0.343208 0.930796 0.024 Uiso 1 1 calc R U . . .
C32 C 0.6824(4) 0.3838(4) 0.9606(7) 0.0223(15) Uani 1 1 d . . . . .
H32 H 0.677080 0.333472 0.977876 0.027 Uiso 1 1 calc R U . . .
C33 C 0.7580(5) 0.4522(5) 0.9642(7) 0.0289(17) Uani 1 1 d . . . . .
H33 H 0.803653 0.448066 0.981598 0.035 Uiso 1 1 calc R U . . .
C34 C 0.7649(4) 0.5269(5) 0.9417(7) 0.0249(16) Uani 1 1 d . . . . .
H34 H 0.815317 0.573403 0.946617 0.030 Uiso 1 1 calc R U . . .
C35 C 0.6972(4) 0.5327(4) 0.9119(7) 0.0227(15) Uani 1 1 d . . . . .
H35 H 0.702861 0.583347 0.897852 0.027 Uiso 1 1 calc R U . . .
C36 C 0.7255(7) 0.7430(5) 0.7519(10) 0.040(2) Uani 1 1 d . . . . .
C37 C 0.7722(5) 0.7868(4) 0.8815(9) 0.0288(8) Uani 1 1 d . . . . .
H37 H 0.733693 0.768009 0.958293 0.035 Uiso 1 1 calc R U . . .
C38 C 0.8357(6) 0.7676(6) 0.9160(12) 0.061(3) Uani 1 1 d . . . . .
H38A H 0.863421 0.796334 0.997908 0.092 Uiso 1 1 calc R U . . .
H38B H 0.811698 0.710570 0.931586 0.092 Uiso 1 1 calc R U . . .
H38C H 0.873423 0.783374 0.841008 0.092 Uiso 1 1 calc R U . . .
C39 C 0.8060(6) 0.8781(5) 0.8669(8) 0.036(2) Uani 1 1 d . . . . .
C40 C 0.7638(6) 0.9081(7) 0.9327(11) 0.054(3) Uani 1 1 d . . . . .
H40 H 0.716262 0.873315 0.979128 0.065 Uiso 1 1 calc R U . . .
C41 C 0.7919(8) 0.9917(7) 0.9307(11) 0.056(3) Uani 1 1 d . . . . .
H41 H 0.763979 1.012670 0.977497 0.068 Uiso 1 1 calc R U . . .
C42 C 0.8595(6) 1.0405(6) 0.8604(13) 0.059(3) Uani 1 1 d . . . . .
H42 H 0.880135 1.096108 0.861381 0.070 Uiso 1 1 calc R U . . .
C43 C 0.8978(8) 1.0088(7) 0.7877(19) 0.101(6) Uani 1 1 d . . . . .
H43 H 0.942816 1.042203 0.734515 0.121 Uiso 1 1 calc R U . . .
C44 C 0.8699(8) 0.9273(8) 0.7928(15) 0.082(4) Uani 1 1 d . . . . .
H44 H 0.896585 0.906188 0.742740 0.099 Uiso 1 1 calc R U . . .
Co1 Co 0.62331(5) 0.65317(5) 0.58907(9) 0.01527(19) Uani 1 1 d . . . . .
O1 O 0.5048(3) 0.5480(3) 0.7310(5) 0.0251(11) Uani 1 1 d . . . . .
O2 O 0.6271(3) 0.5665(3) 0.6898(5) 0.0179(10) Uani 1 1 d . . . . .
O3 O 0.6519(4) 0.7169(3) 0.7624(5) 0.0292(13) Uani 1 1 d . . . . .
O4 O 0.7558(3) 0.7318(3) 0.6448(7) 0.0356(14) Uani 1 1 d . . . . .
P1 P 0.60020(10) 0.58826(10) 0.39626(16) 0.0130(3) Uani 1 1 d . . . . .
P2 P 0.60766(11) 0.74348(10) 0.48111(17) 0.0151(3) Uani 1 1 d . . . . .

loop_
_atom_site_aniso_label
_atom_site_aniso_U_11
_atom_site_aniso_U_22
_atom_site_aniso_U_33
_atom_site_aniso_U_23
_atom_site_aniso_U_13
_atom_site_aniso_U_12
C1 0.020(3) 0.014(3) 0.016(3) 0.005(3) 0.002(3) 0.010(3)
C2 0.023(4) 0.023(4) 0.016(3) -0.008(3) -0.007(3) 0.014(3)
C3 0.026(4) 0.026(4) 0.023(4) -0.009(3) -0.004(3) 0.018(3)
C4 0.025(4) 0.024(4) 0.013(3) -0.009(3) -0.006(3) 0.020(3)
C5 0.0326(19) 0.0230(17) 0.034(2) -0.0017(14) -0.0057(16) 0.0165(15)
C6 0.034(5) 0.038(5) 0.022(4) 0.010(4) 0.002(3) 0.008(4)
C7 0.028(4) 0.051(6) 0.041(5) 0.030(4) 0.001(4) 0.017(4)
C8 0.0326(19) 0.0230(17) 0.034(2) -0.0017(14) -0.0057(16) 0.0165(15)
C9 0.023(4) 0.033(4) 0.040(5) 0.006(4) 0.006(3) 0.018(4)
C10 0.026(4) 0.024(4) 0.028(4) -0.002(3) -0.010(3) 0.011(3)
C11 0.010(3) 0.020(3) 0.013(3) 0.007(3) 0.001(2) 0.007(3)
C12 0.024(4) 0.022(3) 0.013(3) -0.007(3) -0.003(3) 0.017(3)
C13 0.023(4) 0.024(4) 0.012(3) -0.003(3) -0.003(3) 0.011(3)
C14 0.026(4) 0.022(4) 0.016(3) 0.009(3) -0.001(3) 0.013(3)
C15 0.019(3) 0.019(3) 0.025(4) 0.008(3) 0.005(3) 0.014(3)
C16 0.016(3) 0.022(3) 0.005(3) 0.002(2) 0.001(2) 0.008(3)
C17 0.031(4) 0.025(4) 0.014(3) -0.001(3) -0.001(3) 0.022(3)
C18 0.047(5) 0.020(4) 0.029(4) 0.001(3) 0.012(4) 0.017(4)
C19 0.051(5) 0.011(3) 0.033(4) -0.001(3) 0.008(4) 0.011(4)
C20 0.030(4) 0.016(3) 0.025(4) 0.002(3) -0.005(3) 0.009(3)
C21 0.0326(19) 0.0230(17) 0.034(2) -0.0017(14) -0.0057(16) 0.0165(15)
C22 0.032(4) 0.028(4) 0.046(5) -0.010(4) -0.003(4) 0.020(4)
C23 0.038(5) 0.037(5) 0.050(6) -0.007(4) 0.016(4) 0.023(4)
C24 0.0326(19) 0.0230(17) 0.034(2) -0.0017(14) -0.0057(16) 0.0165(15)
C25 0.025(4) 0.031(4) 0.052(6) 0.006(4) 0.013(4) 0.013(4)
C26 0.037(5) 0.030(5) 0.058(6) 0.008(4) 0.005(4) 0.010(4)
C27 0.032(4) 0.018(3) 0.014(3) -0.003(3) 0.000(3) 0.016(3)
C28 0.024(3) 0.016(3) 0.006(3) -0.004(2) 0.001(2) 0.013(3)
C29 0.029(4) 0.025(4) 0.019(4) 0.000(3) -0.001(3) 0.013(3)
C30 0.024(4) 0.024(4) 0.007(3) -0.001(3) -0.003(3) 0.015(3)
C31 0.024(4) 0.022(4) 0.015(3) 0.000(3) 0.002(3) 0.012(3)
C32 0.032(4) 0.025(4) 0.016(3) 0.000(3) -0.005(3) 0.018(3)
C33 0.025(4) 0.048(5) 0.020(4) 0.008(3) 0.000(3) 0.023(4)
C34 0.017(3) 0.029(4) 0.020(4) 0.004(3) -0.003(3) 0.005(3)
C35 0.020(4) 0.021(4) 0.018(4) 0.002(3) 0.000(3) 0.004(3)
C36 0.060(7) 0.014(4) 0.040(5) -0.010(4) -0.029(5) 0.015(4)
C37 0.0326(19) 0.0230(17) 0.034(2) -0.0017(14) -0.0057(16) 0.0165(15)
C38 0.057(6) 0.037(5) 0.088(8) -0.018(5) -0.056(6) 0.022(5)
C39 0.048(5) 0.022(4) 0.027(4) -0.001(3) -0.028(4) 0.010(4)
C40 0.038(5) 0.058(7) 0.058(7) 0.025(5) 0.016(5) 0.018(5)
C41 0.085(8) 0.067(7) 0.046(6) -0.002(5) 0.005(6) 0.060(7)
C42 0.047(6) 0.023(5) 0.101(10) -0.010(5) -0.019(6) 0.014(5)
C43 0.065(8) 0.042(7) 0.196(18) 0.034(9) 0.049(10) 0.028(6)
C44 0.083(9) 0.062(8) 0.122(12) 0.023(8) 0.048(9) 0.051(8)
Co1 0.0218(5) 0.0142(4) 0.0112(4) 0.0003(4) -0.0015(4) 0.0100(4)
O1 0.036(3) 0.033(3) 0.021(3) -0.003(2) -0.004(2) 0.028(3)
O2 0.027(3) 0.016(2) 0.010(2) 0.0018(18) 0.0013(19) 0.010(2)
O3 0.053(4) 0.017(3) 0.016(3) -0.002(2) -0.006(2) 0.016(3)
O4 0.024(3) 0.022(3) 0.060(4) 0.006(3) -0.013(3) 0.011(2)
P1 0.0184(8) 0.0151(8) 0.0105(8) 0.0002(6) -0.0007(6) 0.0122(7)
P2 0.0217(9) 0.0139(8) 0.0122(8) 0.0005(7) -0.0003(7) 0.0108(7)

loop_
_atom_type_symbol
_atom_type_description
_atom_type_scat_dispersion_real
_atom_type_scat_dispersion_imag
_atom_type_scat_source
C C 0.0033 0.0016 'International Tables Vol C Tables 4.2.6.8 and 6.1.1.4'
H H 0.0000 0.0000 'International Tables Vol C Tables 4.2.6.8 and 6.1.1.4'
Co Co 0.3494 0.9721 'International Tables Vol C Tables 4.2.6.8 and 6.1.1.4'
O O 0.0106 0.0060 'International Tables Vol C Tables 4.2.6.8 and 6.1.1.4'
P P 0.1023 0.0942 'International Tables Vol C Tables 4.2.6.8 and 6.1.1.4'

loop_
_geom_angle_atom_site_label_1
_geom_angle_atom_site_label_2
_geom_angle_atom_site_label_3
_geom_angle
_geom_angle_site_symmetry_1
_geom_angle_site_symmetry_3
_geom_angle_publ_flag
C2 C1 C5 117.7(6) . . ?
C2 C1 P1 104.6(4) . . ?
C5 C1 P1 119.7(5) . . ?
C2 C1 H1 104.3 . . ?
C5 C1 H1 104.3 . . ?
P1 C1 H1 104.3 . . ?
C1 C2 C3 106.8(5) . . ?
C1 C2 H2A 110.4 . . ?
C3 C2 H2A 110.4 . . ?
C1 C2 H2B 110.4 . . ?
C3 C2 H2B 110.4 . . ?
H2A C2 H2B 108.6 . . ?
C2 C3 C4 109.1(5) . . ?
C2 C3 H3A 109.9 . . ?
C4 C3 H3A 109.9 . . ?
C2 C3 H3B 109.9 . . ?
C4 C3 H3B 109.9 . . ?
H3A C3 H3B 108.3 . . ?
C3 C4 C8 115.9(6) . . ?
C3 C4 P1 105.6(5) . . ?
C8 C4 P1 116.2(5) . . ?
C3 C4 H4 106.1 . . ?
C8 C4 H4 106.1 . . ?
P1 C4 H4 106.1 . . ?
C7 C5 C6 109.9(7) . . ?
C7 C5 C1 114.5(7) . . ?
C6 C5 C1 110.3(6) . . ?
C7 C5 H5 107.3 . . ?
C6 C5 H5 107.3 . . ?
C1 C5 H5 107.3 . . ?
C5 C6 H6A 109.5 . . ?
C5 C6 H6B 109.5 . . ?
H6A C6 H6B 109.5 . . ?
C5 C6 H6C 109.5 . . ?
H6A C6 H6C 109.5 . . ?
H6B C6 H6C 109.5 . . ?
C5 C7 H7A 109.5 . . ?
C5 C7 H7B 109.5 . . ?
H7A C7 H7B 109.5 . . ?
C5 C7 H7C 109.5 . . ?
H7A C7 H7C 109.5 . . ?
H7B C7 H7C 109.5 . . ?
C10 C8 C9 111.1(6) . . ?
C10 C8 C4 115.2(6) . . ?
C9 C8 C4 111.1(6) . . ?
C10 C8 H8 106.3 . . ?
C9 C8 H8 106.3 . . ?
C4 C8 H8 106.3 . . ?
C8 C9 H9A 109.5 . . ?
C8 C9 H9B 109.5 . . ?
H9A C9 H9B 109.5 . . ?
C8 C9 H9C 109.5 . . ?
H9A C9 H9C 109.5 . . ?
H9B C9 H9C 109.5 . . ?
C8 C10 H10A 109.5 . . ?
C8 C10 H10B 109.5 . . ?
H10A C10 H10B 109.5 . . ?
C8 C10 H10C 109.5 . . ?
H10A C10 H10C 109.5 . . ?
H10B C10 H10C 109.5 . . ?
C12 C11 C16 119.2(6) . . ?
C12 C11 P1 125.1(5) . . ?
C16 C11 P1 115.8(5) . . ?
C13 C12 C11 121.3(6) . . ?
C13 C12 H12 119.3 . . ?
C11 C12 H12 119.3 . . ?
C12 C13 C14 119.4(6) . . ?
C12 C13 H13 120.3 . . ?
C14 C13 H13 120.3 . . ?
C13 C14 C15 120.3(6) . . ?
C13 C14 H14 119.9 . . ?
C15 C14 H14 119.9 . . ?
C16 C15 C14 120.4(6) . . ?
C16 C15 H15 119.8 . . ?
C14 C15 H15 119.8 . . ?
C15 C16 C11 119.4(6) . . ?
C15 C16 P2 124.2(5) . . ?
C11 C16 P2 116.2(5) . . ?
C21 C17 C18 115.4(6) . . ?
C21 C17 P2 114.6(5) . . ?
C18 C17 P2 103.2(5) . . ?
C21 C17 H17 107.7 . . ?
C18 C17 H17 107.7 . . ?
P2 C17 H17 107.7 . . ?
C19 C18 C17 106.9(6) . . ?
C19 C18 H18A 110.3 . . ?
C17 C18 H18A 110.3 . . ?
C19 C18 H18B 110.3 . . ?
C17 C18 H18B 110.3 . . ?
H18A C18 H18B 108.6 . . ?
C18 C19 C20 108.2(6) . . ?
C18 C19 H19A 110.1 . . ?
C20 C19 H19A 110.1 . . ?
C18 C19 H19B 110.1 . . ?
C20 C19 H19B 110.1 . . ?
H19A C19 H19B 108.4 . . ?
C19 C20 C24 114.6(6) . . ?
C19 C20 P2 105.3(5) . . ?
C24 C20 P2 117.1(5) . . ?
C19 C20 H20 106.3 . . ?
C24 C20 H20 106.3 . . ?
P2 C20 H20 106.3 . . ?
C17 C21 C22 111.8(7) . . ?
C17 C21 C23 110.6(6) . . ?
C22 C21 C23 109.8(7) . . ?
C17 C21 H21 108.2 . . ?
C22 C21 H21 108.2 . . ?
C23 C21 H21 108.2 . . ?
C21 C22 H22A 109.5 . . ?
C21 C22 H22B 109.5 . . ?
H22A C22 H22B 109.5 . . ?
C21 C22 H22C 109.5 . . ?
H22A C22 H22C 109.5 . . ?
H22B C22 H22C 109.5 . . ?
C21 C23 H23A 109.5 . . ?
C21 C23 H23B 109.5 . . ?
H23A C23 H23B 109.5 . . ?
C21 C23 H23C 109.5 . . ?
H23A C23 H23C 109.5 . . ?
H23B C23 H23C 109.5 . . ?
C26 C24 C25 109.8(7) . . ?
C26 C24 C20 110.8(7) . . ?
C25 C24 C20 111.8(6) . . ?
C26 C24 H24 108.1 . . ?
C25 C24 H24 108.1 . . ?
C20 C24 H24 108.1 . . ?
C24 C25 H25A 109.5 . . ?
C24 C25 H25B 109.5 . . ?
H25A C25 H25B 109.5 . . ?
C24 C25 H25C 109.5 . . ?
H25A C25 H25C 109.5 . . ?
H25B C25 H25C 109.5 . . ?
C24 C26 H26A 109.5 . . ?
C24 C26 H26B 109.5 . . ?
H26A C26 H26B 109.5 . . ?
C24 C26 H26C 109.5 . . ?
H26A C26 H26C 109.5 . . ?
H26B C26 H26C 109.5 . . ?
O1 C27 O2 122.3(6) . . ?
O1 C27 C28 121.7(6) . . ?
O2 C27 C28 115.9(6) . . ?
C29 C28 C30 124.3(6) . . ?
C29 C28 C27 117.2(6) . . ?
C30 C28 C27 118.5(6) . . ?
C28 C29 H29A 120.0 . . ?
C28 C29 H29B 120.0 . . ?
H29A C29 H29B 120.0 . . ?
C35 C30 C31 117.8(6) . . ?
C35 C30 C28 121.8(6) . . ?
C31 C30 C28 120.4(6) . . ?
C32 C31 C30 120.6(7) . . ?
C32 C31 H31 119.7 . . ?
C30 C31 H31 119.7 . . ?
C33 C32 C31 120.5(7) . . ?
C33 C32 H32 119.7 . . ?
C31 C32 H32 119.7 . . ?
C32 C33 C34 119.2(7) . . ?
C32 C33 H33 120.4 . . ?
C34 C33 H33 120.4 . . ?
C35 C34 C33 120.3(7) . . ?
C35 C34 H34 119.8 . . ?
C33 C34 H34 119.8 . . ?
C34 C35 C30 121.5(7) . . ?
C34 C35 H35 119.2 . . ?
C30 C35 H35 119.2 . . ?
O3 C36 O4 121.7(7) . . ?
O3 C36 C37 112.8(9) . . ?
O4 C36 C37 125.5(9) . . ?
O3 C36 Co1 54.5(4) . . ?
O4 C36 Co1 67.6(4) . . ?
C37 C36 Co1 164.9(8) . . ?
C38 C37 C36 112.3(8) . . ?
C38 C37 C39 112.0(7) . . ?
C36 C37 C39 110.3(6) . . ?
C38 C37 H37 107.4 . . ?
C36 C37 H37 107.4 . . ?
C39 C37 H37 107.4 . . ?
C37 C38 H38A 109.5 . . ?
C37 C38 H38B 109.5 . . ?
H38A C38 H38B 109.5 . . ?
C37 C38 H38C 109.5 . . ?
H38A C38 H38C 109.5 . . ?
H38B C38 H38C 109.5 . . ?
C44 C39 C40 119.2(9) . . ?
C44 C39 C37 125.0(10) . . ?
C40 C39 C37 115.8(8) . . ?
C39 C40 C41 120.1(9) . . ?
C39 C40 H40 120.0 . . ?
C41 C40 H40 120.0 . . ?
C42 C41 C40 119.0(9) . . ?
C42 C41 H41 120.5 . . ?
C40 C41 H41 120.5 . . ?
C41 C42 C43 119.9(10) . . ?
C41 C42 H42 120.0 . . ?
C43 C42 H42 120.0 . . ?
C42 C43 C44 119.9(12) . . ?
C42 C43 H43 120.1 . . ?
C44 C43 H43 120.1 . . ?
C39 C44 C43 121.6(11) . . ?
C39 C44 H44 119.2 . . ?
C43 C44 H44 119.2 . . ?
O2 Co1 O3 88.9(2) . . ?
O2 Co1 P1 91.67(14) . . ?
O3 Co1 P1 176.3(2) . . ?
O2 Co1 P2 174.87(16) . . ?
O3 Co1 P2 91.45(16) . . ?
P1 Co1 P2 88.27(7) . . ?
O2 Co1 O4 86.6(2) . . ?
O3 Co1 O4 61.3(2) . . ?
P1 Co1 O4 115.17(19) . . ?
P2 Co1 O4 98.07(14) . . ?
O2 Co1 C36 85.3(2) . . ?
O3 Co1 C36 30.6(3) . . ?
P1 Co1 C36 145.9(3) . . ?
P2 Co1 C36 97.7(2) . . ?
O4 Co1 C36 30.8(3) . . ?
C27 O2 Co1 102.9(4) . . ?
C36 O3 Co1 95.0(5) . . ?
C36 O4 Co1 81.6(5) . . ?
C11 P1 C1 111.2(3) . . ?
C11 P1 C4 104.2(3) . . ?
C1 P1 C4 94.5(3) . . ?
C11 P1 Co1 109.5(2) . . ?
C1 P1 Co1 115.8(2) . . ?
C4 P1 Co1 120.4(2) . . ?
C16 P2 C17 108.0(3) . . ?
C16 P2 C20 108.9(3) . . ?
C17 P2 C20 94.7(3) . . ?
C16 P2 Co1 109.6(2) . . ?
C17 P2 Co1 117.3(2) . . ?
C20 P2 Co1 117.2(2) . . ?

loop_
_geom_bond_atom_site_label_1
_geom_bond_atom_site_label_2
_geom_bond_distance
_geom_bond_site_symmetry_2
_geom_bond_publ_flag
C1 C2 1.528(9) . ?
C1 C5 1.542(10) . ?
C1 P1 1.849(7) . ?
C1 H1 0.9800 . ?
C2 C3 1.530(10) . ?
C2 H2A 0.9700 . ?
C2 H2B 0.9700 . ?
C3 C4 1.537(9) . ?
C3 H3A 0.9700 . ?
C3 H3B 0.9700 . ?
C4 C8 1.540(10) . ?
C4 P1 1.867(7) . ?
C4 H4 0.9800 . ?
C5 C7 1.511(11) . ?
C5 C6 1.521(11) . ?
C5 H5 0.9800 . ?
C6 H6A 0.9600 . ?
C6 H6B 0.9600 . ?
C6 H6C 0.9600 . ?
C7 H7A 0.9600 . ?
C7 H7B 0.9600 . ?
C7 H7C 0.9600 . ?
C8 C10 1.519(10) . ?
C8 C9 1.521(11) . ?
C8 H8 0.9800 . ?
C9 H9A 0.9600 . ?
C9 H9B 0.9600 . ?
C9 H9C 0.9600 . ?
C10 H10A 0.9600 . ?
C10 H10B 0.9600 . ?
C10 H10C 0.9600 . ?
C11 C12 1.390(9) . ?
C11 C16 1.406(9) . ?
C11 P1 1.836(6) . ?
C12 C13 1.376(10) . ?
C12 H12 0.9300 . ?
C13 C14 1.387(10) . ?
C13 H13 0.9300 . ?
C14 C15 1.389(10) . ?
C14 H14 0.9300 . ?
C15 C16 1.387(9) . ?
C15 H15 0.9300 . ?
C16 P2 1.819(6) . ?
C17 C21 1.525(11) . ?
C17 C18 1.536(10) . ?
C17 P2 1.852(7) . ?
C17 H17 0.9800 . ?
C18 C19 1.525(11) . ?
C18 H18A 0.9700 . ?
C18 H18B 0.9700 . ?
C19 C20 1.521(11) . ?
C19 H19A 0.9700 . ?
C19 H19B 0.9700 . ?
C20 C24 1.538(11) . ?
C20 P2 1.872(7) . ?
C20 H20 0.9800 . ?
C21 C22 1.527(11) . ?
C21 C23 1.539(11) . ?
C21 H21 0.9800 . ?
C22 H22A 0.9600 . ?
C22 H22B 0.9600 . ?
C22 H22C 0.9600 . ?
C23 H23A 0.9600 . ?
C23 H23B 0.9600 . ?
C23 H23C 0.9600 . ?
C24 C26 1.519(11) . ?
C24 C25 1.532(11) . ?
C24 H24 0.9800 . ?
C25 H25A 0.9600 . ?
C25 H25B 0.9600 . ?
C25 H25C 0.9600 . ?
C26 H26A 0.9600 . ?
C26 H26B 0.9600 . ?
C26 H26C 0.9600 . ?
C27 O1 1.246(8) . ?
C27 O2 1.285(9) . ?
C27 C28 1.518(9) . ?
C28 C29 1.336(10) . ?
C28 C30 1.478(9) . ?
C29 H29A 0.9300 . ?
C29 H29B 0.9300 . ?
C30 C35 1.387(10) . ?
C30 C31 1.401(9) . ?
C31 C32 1.392(10) . ?
C31 H31 0.9300 . ?
C32 C33 1.382(11) . ?
C32 H32 0.9300 . ?
C33 C34 1.384(11) . ?
C33 H33 0.9300 . ?
C34 C35 1.383(10) . ?
C34 H34 0.9300 . ?
C35 H35 0.9300 . ?
C36 O3 1.241(12) . ?
C36 O4 1.259(12) . ?
C36 C37 1.525(11) . ?
C36 Co1 2.430(8) . ?
C37 C38 1.472(12) . ?
C37 C39 1.535(10) . ?
C37 H37 0.9800 . ?
C38 H38A 0.9600 . ?
C38 H38B 0.9600 . ?
C38 H38C 0.9600 . ?
C39 C44 1.320(15) . ?
C39 C40 1.359(14) . ?
C40 C41 1.409(15) . ?
C40 H40 0.9300 . ?
C41 C42 1.342(16) . ?
C41 H41 0.9300 . ?
C42 C43 1.358(17) . ?
C42 H42 0.9300 . ?
C43 C44 1.372(16) . ?
C43 H43 0.9300 . ?
C44 H44 0.9300 . ?
Co1 O2 1.954(5) . ?
Co1 O3 1.985(5) . ?
Co1 P1 2.1629(18) . ?
Co1 P2 2.1637(18) . ?
Co1 O4 2.271(5) . ?

loop_
_geom_torsion_atom_site_label_1
_geom_torsion_atom_site_label_2
_geom_torsion_atom_site_label_3
_geom_torsion_atom_site_label_4
_geom_torsion
_geom_torsion_site_symmetry_1
_geom_torsion_site_symmetry_2
_geom_torsion_site_symmetry_3
_geom_torsion_site_symmetry_4
_geom_torsion_publ_flag
C5 C1 C2 C3 177.9(6) . . . . ?
P1 C1 C2 C3 42.2(6) . . . . ?
C1 C2 C3 C4 -46.6(7) . . . . ?
C2 C3 C4 C8 158.1(6) . . . . ?
C2 C3 C4 P1 27.8(6) . . . . ?
C2 C1 C5 C7 -40.9(9) . . . . ?
P1 C1 C5 C7 87.9(8) . . . . ?
C2 C1 C5 C6 83.6(8) . . . . ?
P1 C1 C5 C6 -147.5(6) . . . . ?
C3 C4 C8 C10 -41.7(9) . . . . ?
P1 C4 C8 C10 83.3(7) . . . . ?
C3 C4 C8 C9 85.7(8) . . . . ?
P1 C4 C8 C9 -149.2(5) . . . . ?
C16 C11 C12 C13 -1.1(10) . . . . ?
P1 C11 C12 C13 -179.8(5) . . . . ?
C11 C12 C13 C14 -0.1(10) . . . . ?
C12 C13 C14 C15 0.5(10) . . . . ?
C13 C14 C15 C16 0.4(10) . . . . ?
C14 C15 C16 C11 -1.6(10) . . . . ?
C14 C15 C16 P2 173.5(5) . . . . ?
C12 C11 C16 C15 2.0(9) . . . . ?
P1 C11 C16 C15 -179.2(5) . . . . ?
C12 C11 C16 P2 -173.6(5) . . . . ?
P1 C11 C16 P2 5.3(7) . . . . ?
C21 C17 C18 C19 169.1(7) . . . . ?
P2 C17 C18 C19 43.4(7) . . . . ?
C17 C18 C19 C20 -49.9(9) . . . . ?
C18 C19 C20 C24 161.2(7) . . . . ?
C18 C19 C20 P2 31.0(8) . . . . ?
C18 C17 C21 C22 178.2(6) . . . . ?
P2 C17 C21 C22 -62.1(7) . . . . ?
C18 C17 C21 C23 55.5(9) . . . . ?
P2 C17 C21 C23 175.2(6) . . . . ?
C19 C20 C24 C26 54.3(9) . . . . ?
P2 C20 C24 C26 178.4(6) . . . . ?
C19 C20 C24 C25 177.1(7) . . . . ?
P2 C20 C24 C25 -58.7(8) . . . . ?
O1 C27 C28 C29 12.8(9) . . . . ?
O2 C27 C28 C29 -165.3(6) . . . . ?
O1 C27 C28 C30 -169.7(6) . . . . ?
O2 C27 C28 C30 12.3(8) . . . . ?
C29 C28 C30 C35 -147.1(7) . . . . ?
C27 C28 C30 C35 35.5(9) . . . . ?
C29 C28 C30 C31 33.7(10) . . . . ?
C27 C28 C30 C31 -143.7(6) . . . . ?
C35 C30 C31 C32 -3.5(10) . . . . ?
C28 C30 C31 C32 175.7(6) . . . . ?
C30 C31 C32 C33 1.2(10) . . . . ?
C31 C32 C33 C34 1.6(11) . . . . ?
C32 C33 C34 C35 -1.9(11) . . . . ?
C33 C34 C35 C30 -0.6(11) . . . . ?
C31 C30 C35 C34 3.2(10) . . . . ?
C28 C30 C35 C34 -176.0(6) . . . . ?
O3 C36 C37 C38 139.2(8) . . . . ?
O4 C36 C37 C38 -39.4(12) . . . . ?
Co1 C36 C37 C38 109(2) . . . . ?
O3 C36 C37 C39 -95.3(9) . . . . ?
O4 C36 C37 C39 86.2(10) . . . . ?
Co1 C36 C37 C39 -126(2) . . . . ?
C38 C37 C39 C44 49.1(14) . . . . ?
C36 C37 C39 C44 -76.7(13) . . . . ?
C38 C37 C39 C40 -133.4(9) . . . . ?
C36 C37 C39 C40 100.9(10) . . . . ?
C44 C39 C40 C41 -5.2(16) . . . . ?
C37 C39 C40 C41 177.2(9) . . . . ?
C39 C40 C41 C42 1.6(16) . . . . ?
C40 C41 C42 C43 2.8(19) . . . . ?
C41 C42 C43 C44 -4(2) . . . . ?
C40 C39 C44 C43 4(2) . . . . ?
C37 C39 C44 C43 -178.2(13) . . . . ?
C42 C43 C44 C39 0(3) . . . . ?
O1 C27 O2 Co1 11.0(7) . . . . ?
C28 C27 O2 Co1 -170.9(4) . . . . ?
O4 C36 O3 Co1 7.9(8) . . . . ?
C37 C36 O3 Co1 -170.7(5) . . . . ?
O3 C36 O4 Co1 -7.0(7) . . . . ?
C37 C36 O4 Co1 171.5(8) . . . . ?
C12 C11 P1 C1 -51.6(7) . . . . ?
C16 C11 P1 C1 129.6(5) . . . . ?
C12 C11 P1 C4 49.1(6) . . . . ?
C16 C11 P1 C4 -129.7(5) . . . . ?
C12 C11 P1 Co1 179.1(5) . . . . ?
C16 C11 P1 Co1 0.3(5) . . . . ?
C2 C1 P1 C11 84.4(5) . . . . ?
C5 C1 P1 C11 -50.2(6) . . . . ?
C2 C1 P1 C4 -22.7(5) . . . . ?
C5 C1 P1 C4 -157.3(6) . . . . ?
C2 C1 P1 Co1 -149.8(4) . . . . ?
C5 C1 P1 Co1 75.6(6) . . . . ?
C3 C4 P1 C11 -115.8(5) . . . . ?
C8 C4 P1 C11 114.1(5) . . . . ?
C3 C4 P1 C1 -2.5(5) . . . . ?
C8 C4 P1 C1 -132.7(5) . . . . ?
C3 C4 P1 Co1 121.0(4) . . . . ?
C8 C4 P1 Co1 -9.1(6) . . . . ?
C15 C16 P2 C17 47.2(7) . . . . ?
C11 C16 P2 C17 -137.5(5) . . . . ?
C15 C16 P2 C20 -54.5(7) . . . . ?
C11 C16 P2 C20 120.8(5) . . . . ?
C15 C16 P2 Co1 176.1(5) . . . . ?
C11 C16 P2 Co1 -8.6(5) . . . . ?
C21 C17 P2 C16 100.2(6) . . . . ?
C18 C17 P2 C16 -133.5(5) . . . . ?
C21 C17 P2 C20 -148.2(6) . . . . ?
C18 C17 P2 C20 -21.9(5) . . . . ?
C21 C17 P2 Co1 -24.2(6) . . . . ?
C18 C17 P2 Co1 102.1(4) . . . . ?
C19 C20 P2 C16 106.1(5) . . . . ?
C24 C20 P2 C16 -22.6(7) . . . . ?
C19 C20 P2 C17 -4.7(6) . . . . ?
C24 C20 P2 C17 -133.4(6) . . . . ?
C19 C20 P2 Co1 -128.8(5) . . . . ?
C24 C20 P2 Co1 102.5(5) . . . . ?

loop_
_publcif_info_tables.block_id
_publcif_info_tables.reference_item
{2859b549-c662-4e87-87fe-dedc786273d1} '_publcif_info_datablock.publ_exptl'

loop_
_publcif_info_cif.paper_type
EX

loop_
_publcif_info_datablock.id
_publcif_info_datablock.publ_exptl
_publcif_info_datablock.publ_geom
_publcif_info_datablock.structure
{2859b549-c662-4e87-87fe-dedc786273d1} y y y

loop_
_publcif_info_exptl_table_extra_item
sin_theta_over_lambda_max

loop_
_publcif_info_exptl_table_header_item
?
